data_7004253
loop_
_publ_author_name
'Niedermair, Fabian'
'Kwon, Ohyun'
'Zojer, Karin'
'Kappaun, Stefan'
'Trimmel, Gregor'
'Mereiter, Kurt'
'Slugovc, Christian'

_publ_section_title
;
 Heteroleptic platinum(ii) complexes of 8-quinolinolates bearing
 electron withdrawing groups in 5-position
;
_journal_issue 30
_journal_name_full 'Dalton Transactions'
_journal_page_first 4006
_journal_page_last 4014
_journal_paper_doi 10.1039/b804832k
_journal_year 2008
_chemical_formula_moiety 'C26 H25 N3 O4 Pt'
_chemical_formula_sum 'C26 H25 N3 O4 Pt'
_chemical_formula_weight 638.58
_chemical_name_common '1178 Fab046 Pt(PhPyOHex)(OxNO2)'
_chemical_name_systematic
;
?
;
_space_group_IT_number 2
_symmetry_cell_setting triclinic
_symmetry_space_group_name_Hall '-P 1'
_symmetry_space_group_name_H-M 'P -1'
_atom_sites_solution_hydrogens geom
_atom_sites_solution_primary direct
_atom_sites_solution_secondary difmap
_audit_creation_method SHELXL-97
_cell_angle_alpha 70.186(1)
_cell_angle_beta 77.078(1)
_cell_angle_gamma 85.137(1)
_cell_formula_units_Z 2
_cell_length_a 9.7184(6)
_cell_length_b 10.8212(7)
_cell_length_c 11.6971(7)
_cell_measurement_reflns_used 7072
_cell_measurement_temperature 173(2)
_cell_measurement_theta_max 29.99
_cell_measurement_theta_min 2.26
_cell_volume 1127.93(12)
_computing_cell_refinement 'Bruker SAINT'
_computing_data_collection 'Bruker SMART'
_computing_data_reduction 'Bruker SAINT, SADABS, XPREP'
_computing_molecular_graphics 'Bruker SHELXTL'
_computing_publication_material 'Bruker SHELXTL'
_computing_structure_refinement 'SHELXL-97 (Sheldrick, 1997)'
_computing_structure_solution 'SHELXS-97 (Sheldrick, 1997)'
_diffrn_ambient_temperature 173(2)
_diffrn_measured_fraction_theta_full 0.992
_diffrn_measured_fraction_theta_max 0.992
_diffrn_measurement_device_type 'CCD area detector'
_diffrn_measurement_method 'phi and omega scans'
_diffrn_radiation_monochromator graphite
_diffrn_radiation_source 'fine-focus sealed tube'
_diffrn_radiation_type MoK\a
_diffrn_radiation_wavelength 0.71073
_diffrn_reflns_av_R_equivalents 0.0211
_diffrn_reflns_av_sigmaI/netI 0.0215
_diffrn_reflns_limit_h_max 13
_diffrn_reflns_limit_h_min -13
_diffrn_reflns_limit_k_max 15
_diffrn_reflns_limit_k_min -15
_diffrn_reflns_limit_l_max 16
_diffrn_reflns_limit_l_min -16
_diffrn_reflns_number 20654
_diffrn_reflns_theta_full 29.99
_diffrn_reflns_theta_max 29.99
_diffrn_reflns_theta_min 2.55
_diffrn_standards_decay_% 0
_exptl_absorpt_coefficient_mu 6.260
_exptl_absorpt_correction_T_max 0.61
_exptl_absorpt_correction_T_min 0.39
_exptl_absorpt_correction_type multi-scan
_exptl_absorpt_process_details 'program SADABS, version 2.10'
_exptl_crystal_colour orange
_exptl_crystal_density_diffrn 1.880
_exptl_crystal_density_method 'not measured'
_exptl_crystal_description prism
_exptl_crystal_F_000 624
_exptl_crystal_size_max 0.30
_exptl_crystal_size_mid 0.14
_exptl_crystal_size_min 0.08
_refine_diff_density_max 1.419
_refine_diff_density_min -1.157
_refine_diff_density_rms 0.093
_refine_ls_extinction_method none
_refine_ls_goodness_of_fit_ref 1.036
_refine_ls_hydrogen_treatment constr
_refine_ls_matrix_type full
_refine_ls_number_parameters 307
_refine_ls_number_reflns 6532
_refine_ls_number_restraints 97
_refine_ls_restrained_S_all 1.033
_refine_ls_R_factor_all 0.0213
_refine_ls_R_factor_gt 0.0196
_refine_ls_shift/su_max 0.003
_refine_ls_shift/su_mean 0.000
_refine_ls_structure_factor_coef Fsqd
_refine_ls_weighting_details 'calc w=1/[\s^2^(Fo^2^)+(0.0311P)^2^+0.3223P] where P=(Fo^2^+2Fc^2^)/3'
_refine_ls_weighting_scheme calc
_refine_ls_wR_factor_gt 0.0493
_refine_ls_wR_factor_ref 0.0500
_reflns_number_gt 6164
_reflns_number_total 6532
_reflns_threshold_expression >2sigma(I)
_cod_data_source_file b804832k.txt
_cod_data_source_block 1178
_cod_depositor_comments
;
The following automatic conversions were performed:
'_symmetry_cell_setting' value 'Triclinic' changed to 'triclinic'
according to '/home/saulius/struct/CIF-dictionaries/cif_core.dic'
dictionary named 'cif_core.dic' version 2.4.1 from 2010-06-29.

Automatic conversion script
Id: cif_fix_enum 1527 2010-12-29 10:47:43Z saulius 
;
_cod_original_cell_volume 1127.94(12)
_cod_original_sg_symbol_Hall '-P 1 '
_cod_original_sg_symbol_H-M P-1
_cod_database_code 7004253

loop_
_symmetry_equiv_pos_as_xyz
'x, y, z'
'-x, -y, -z'

loop_
_atom_site_label
_atom_site_type_symbol
_atom_site_fract_x
_atom_site_fract_y
_atom_site_fract_z
_atom_site_U_iso_or_equiv
_atom_site_adp_type
_atom_site_occupancy
_atom_site_symmetry_multiplicity
_atom_site_calc_flag
_atom_site_refinement_flags
_atom_site_disorder_assembly
_atom_site_disorder_group
Pt Pt 0.547994(8) 0.635733(7) 0.553921(7) 0.02383(3) Uani 1 1 d U . .
O1 O 0.74558(19) 0.55023(17) 0.50895(18) 0.0349(4) Uani 1 1 d U . .
O2 O 0.7044(3) -0.0036(3) 0.9284(2) 0.0696(8) Uani 1 1 d U . .
O3 O 0.9003(2) -0.0158(2) 0.8065(2) 0.0544(6) Uani 1 1 d U . .
O4 O 0.4076(2) 1.10182(18) 0.28466(19) 0.0408(4) Uani 1 1 d U . .
N1 N 0.5947(2) 0.8061(2) 0.4185(2) 0.0301(4) Uani 1 1 d U . .
N2 N 0.5191(2) 0.4533(2) 0.68151(19) 0.0285(4) Uani 1 1 d U . .
N3 N 0.7918(2) 0.0445(2) 0.8338(2) 0.0359(4) Uani 1 1 d U . .
C1 C 0.7244(3) 0.8271(3) 0.3428(3) 0.0365(5) Uani 1 1 d U . .
H1 H 0.7956 0.7613 0.3581 0.044 Uiso 1 1 calc R . .
C2 C 0.7551(3) 0.9413(3) 0.2445(3) 0.0413(6) Uani 1 1 d U . .
H2 H 0.8467 0.9546 0.1926 0.050 Uiso 1 1 calc R . .
C3 C 0.6510(3) 1.0373(3) 0.2216(3) 0.0379(5) Uani 1 1 d U . .
H3 H 0.6703 1.1166 0.1535 0.045 Uiso 1 1 calc R . .
C4 C 0.5185(3) 1.0158(2) 0.2994(2) 0.0330(5) Uani 1 1 d U . .
C5 C 0.4905(3) 0.8985(2) 0.4003(2) 0.0289(4) Uani 1 1 d U . .
C6 C 0.3603(3) 0.8596(2) 0.4945(2) 0.0291(4) Uani 1 1 d U . .
C7 C 0.2381(3) 0.9377(3) 0.5011(3) 0.0360(5) Uani 1 1 d U . .
H7 H 0.2346 1.0208 0.4388 0.043 Uiso 1 1 calc R . .
C8 C 0.1225(3) 0.8947(3) 0.5976(3) 0.0409(6) Uani 1 1 d U . .
H8 H 0.0380 0.9457 0.5994 0.049 Uiso 1 1 calc R . .
C9 C 0.1312(3) 0.7774(3) 0.6908(3) 0.0446(6) Uani 1 1 d U . .
H9 H 0.0541 0.7495 0.7594 0.054 Uiso 1 1 calc R . .
C10 C 0.2530(3) 0.6990(3) 0.6850(3) 0.0404(6) Uani 1 1 d U . .
H10 H 0.2573 0.6194 0.7515 0.048 Uiso 1 1 calc R . .
C11 C 0.3687(3) 0.7335(2) 0.5851(2) 0.0292(4) Uani 1 1 d U . .
C12 C 0.4014(3) 0.4012(3) 0.7596(3) 0.0372(5) Uani 1 1 d U . .
H12 H 0.3167 0.4518 0.7567 0.045 Uiso 1 1 calc R . .
C13 C 0.3970(3) 0.2745(3) 0.8461(3) 0.0397(6) Uani 1 1 d U . .
H13 H 0.3106 0.2415 0.9014 0.048 Uiso 1 1 calc R . .
C14 C 0.5162(3) 0.1977(2) 0.8516(2) 0.0342(5) Uani 1 1 d U . .
H14 H 0.5141 0.1133 0.9130 0.041 Uiso 1 1 calc R . .
C15 C 0.6425(2) 0.2454(2) 0.7651(2) 0.0279(4) Uani 1 1 d U . .
C16 C 0.7719(3) 0.1751(2) 0.7502(2) 0.0314(4) Uani 1 1 d U . .
C17 C 0.8855(2) 0.2306(2) 0.6531(3) 0.0336(5) Uani 1 1 d U . .
H17 H 0.9696 0.1802 0.6439 0.040 Uiso 1 1 calc R . .
C18 C 0.8799(3) 0.3550(2) 0.5708(3) 0.0353(5) Uani 1 1 d U . .
H18 H 0.9591 0.3892 0.5058 0.042 Uiso 1 1 calc R . .
C19 C 0.7577(2) 0.4320(2) 0.5822(2) 0.0292(4) Uani 1 1 d U . .
C20 C 0.6394(2) 0.3745(2) 0.6797(2) 0.0252(4) Uani 1 1 d U . .
C21 C 0.4305(3) 1.2279(2) 0.1885(3) 0.0358(5) Uani 1 1 d U . .
H21A H 0.4590 1.2174 0.1055 0.043 Uiso 1 1 calc R . .
H21B H 0.5048 1.2767 0.2004 0.043 Uiso 1 1 calc R . .
C22 C 0.2898(3) 1.2991(3) 0.2010(3) 0.0384(5) Uani 1 1 d U . .
H22A H 0.2592 1.3004 0.2872 0.046 Uiso 1 1 calc R . .
H22B H 0.2184 1.2503 0.1852 0.046 Uiso 1 1 calc R . .
C23 C 0.2961(3) 1.4401(2) 0.1112(2) 0.0359(5) Uani 1 1 d U . .
H23A H 0.3683 1.4889 0.1260 0.043 Uiso 1 1 calc R . .
H23B H 0.3250 1.4390 0.0248 0.043 Uiso 1 1 calc R . .
C24 C 0.1544(3) 1.5109(3) 0.1264(3) 0.0414(6) Uani 1 1 d U . .
H24A H 0.0834 1.4622 0.1100 0.050 Uiso 1 1 calc R . .
H24B H 0.1248 1.5084 0.2138 0.050 Uiso 1 1 calc R . .
C25 C 0.1537(3) 1.6516(3) 0.0430(3) 0.0441(6) Uani 1 1 d U . .
H25A H 0.1833 1.6548 -0.0446 0.053 Uiso 1 1 calc R . .
H25B H 0.2235 1.7013 0.0598 0.053 Uiso 1 1 calc R . .
C26 C 0.0100(5) 1.7178(4) 0.0607(4) 0.0683(11) Uani 1 1 d U . .
H26A H 0.0158 1.8089 0.0046 0.102 Uiso 1 1 calc R . .
H26B H -0.0192 1.7166 0.1469 0.102 Uiso 1 1 calc R . .
H26C H -0.0592 1.6705 0.0422 0.102 Uiso 1 1 calc R . .

loop_
_atom_site_aniso_label
_atom_site_aniso_U_11
_atom_site_aniso_U_22
_atom_site_aniso_U_33
_atom_site_aniso_U_23
_atom_site_aniso_U_13
_atom_site_aniso_U_12
Pt 0.02346(5) 0.02384(5) 0.02407(5) -0.00783(3) -0.00483(3) -0.00016(3)
O1 0.0281(8) 0.0316(8) 0.0391(10) -0.0078(7) -0.0009(7) 0.0000(6)
O2 0.0516(13) 0.0646(15) 0.0499(14) 0.0159(11) 0.0140(10) 0.0158(11)
O3 0.0405(11) 0.0432(11) 0.0594(14) -0.0024(10) 0.0022(9) 0.0132(9)
O4 0.0355(9) 0.0344(9) 0.0406(11) 0.0020(7) -0.0078(8) 0.0040(7)
N1 0.0290(9) 0.0288(9) 0.0316(10) -0.0079(7) -0.0070(7) -0.0020(7)
N2 0.0278(9) 0.0288(8) 0.0296(10) -0.0106(7) -0.0053(7) -0.0015(7)
N3 0.0335(10) 0.0308(10) 0.0360(11) -0.0040(8) -0.0050(8) 0.0034(8)
C1 0.0287(11) 0.0341(12) 0.0403(14) -0.0048(9) -0.0041(9) -0.0045(9)
C2 0.0312(11) 0.0370(13) 0.0457(15) -0.0036(11) -0.0022(10) -0.0044(9)
C3 0.0369(12) 0.0310(11) 0.0388(14) -0.0035(10) -0.0051(10) -0.0041(9)
C4 0.0342(11) 0.0296(10) 0.0339(12) -0.0074(8) -0.0095(9) -0.0002(8)
C5 0.0314(10) 0.0271(9) 0.0288(11) -0.0078(8) -0.0096(8) -0.0003(8)
C6 0.0319(10) 0.0305(10) 0.0269(10) -0.0110(8) -0.0089(8) 0.0021(8)
C7 0.0382(12) 0.0341(12) 0.0331(12) -0.0088(9) -0.0086(9) 0.0081(9)
C8 0.0354(12) 0.0436(14) 0.0409(14) -0.0150(11) -0.0045(10) 0.0111(10)
C9 0.0368(13) 0.0438(14) 0.0433(15) -0.0118(11) 0.0047(11) 0.0080(11)
C10 0.0381(13) 0.0356(12) 0.0374(13) -0.0075(10) 0.0028(10) 0.0056(9)
C11 0.0275(10) 0.0321(10) 0.0289(11) -0.0117(8) -0.0059(8) 0.0018(8)
C12 0.0293(11) 0.0340(11) 0.0420(14) -0.0113(10) 0.0031(9) 0.0005(9)
C13 0.0353(12) 0.0359(12) 0.0386(14) -0.0080(10) 0.0048(10) -0.0011(9)
C14 0.0363(11) 0.0313(11) 0.0307(12) -0.0088(9) 0.0008(9) -0.0036(8)
C15 0.0279(9) 0.0296(10) 0.0274(11) -0.0110(8) -0.0057(8) 0.0007(7)
C16 0.0323(11) 0.0280(10) 0.0332(12) -0.0092(8) -0.0070(9) 0.0010(8)
C17 0.0262(10) 0.0321(11) 0.0420(13) -0.0141(9) -0.0036(9) 0.0004(8)
C18 0.0276(10) 0.0308(11) 0.0443(14) -0.0125(9) -0.0003(9) -0.0017(8)
C19 0.0273(10) 0.0274(10) 0.0330(11) -0.0110(8) -0.0037(8) -0.0030(7)
C20 0.0260(9) 0.0262(9) 0.0255(10) -0.0113(7) -0.0053(7) -0.0013(7)
C21 0.0403(13) 0.0296(11) 0.0319(12) -0.0026(9) -0.0076(10) -0.0014(9)
C22 0.0399(13) 0.0313(11) 0.0386(14) -0.0041(10) -0.0095(11) 0.0014(9)
C23 0.0420(13) 0.0310(11) 0.0320(12) -0.0065(9) -0.0078(10) -0.0006(9)
C24 0.0444(14) 0.0345(12) 0.0414(15) -0.0076(10) -0.0098(12) 0.0023(10)
C25 0.0576(17) 0.0344(12) 0.0407(15) -0.0103(11) -0.0175(13) 0.0088(11)
C26 0.077(2) 0.064(2) 0.065(2) -0.0230(19) -0.029(2) 0.0358(19)

loop_
_atom_type_symbol
_atom_type_description
_atom_type_scat_dispersion_real
_atom_type_scat_dispersion_imag
_atom_type_scat_source
C C 0.0033 0.0016 'International Tables Vol C Tables 4.2.6.8 and 6.1.1.4'
H H 0.0000 0.0000 'International Tables Vol C Tables 4.2.6.8 and 6.1.1.4'
N N 0.0061 0.0033 'International Tables Vol C Tables 4.2.6.8 and 6.1.1.4'
O O 0.0106 0.0060 'International Tables Vol C Tables 4.2.6.8 and 6.1.1.4'
Pt Pt -1.7033 8.3905 'International Tables Vol C Tables 4.2.6.8 and 6.1.1.4'

loop_
_geom_angle_atom_site_label_1
_geom_angle_atom_site_label_2
_geom_angle_atom_site_label_3
_geom_angle
_geom_angle_site_symmetry_1
_geom_angle_site_symmetry_3
_geom_angle_publ_flag
C11 Pt N1 80.32(10) . . ?
C11 Pt N2 105.86(9) . . ?
N1 Pt N2 173.55(8) . . ?
C11 Pt O1 174.38(8) . . ?
N1 Pt O1 94.16(8) . . ?
N2 Pt O1 79.69(8) . . ?
C19 O1 Pt 112.97(15) . . ?
C4 O4 C21 118.8(2) . . ?
C1 N1 C5 121.0(2) . . ?
C1 N1 Pt 120.95(17) . . ?
C5 N1 Pt 117.96(17) . . ?
C12 N2 C20 118.1(2) . . ?
C12 N2 Pt 128.36(18) . . ?
C20 N2 Pt 113.49(15) . . ?
O2 N3 O3 121.2(2) . . ?
O2 N3 C16 121.0(2) . . ?
O3 N3 C16 117.9(2) . . ?
N1 C1 C2 121.4(2) . . ?
N1 C1 H1 119.3 . . ?
C2 C1 H1 119.3 . . ?
C1 C2 C3 119.4(3) . . ?
C1 C2 H2 120.3 . . ?
C3 C2 H2 120.3 . . ?
C4 C3 C2 119.1(2) . . ?
C4 C3 H3 120.5 . . ?
C2 C3 H3 120.5 . . ?
O4 C4 C3 124.2(2) . . ?
O4 C4 C5 115.5(2) . . ?
C3 C4 C5 120.3(2) . . ?
N1 C5 C4 118.8(2) . . ?
N1 C5 C6 112.7(2) . . ?
C4 C5 C6 128.5(2) . . ?
C7 C6 C11 121.3(2) . . ?
C7 C6 C5 124.9(2) . . ?
C11 C6 C5 113.8(2) . . ?
C8 C7 C6 120.5(2) . . ?
C8 C7 H7 119.7 . . ?
C6 C7 H7 119.7 . . ?
C9 C8 C7 119.4(2) . . ?
C9 C8 H8 120.3 . . ?
C7 C8 H8 120.3 . . ?
C8 C9 C10 120.4(3) . . ?
C8 C9 H9 119.8 . . ?
C10 C9 H9 119.8 . . ?
C11 C10 C9 122.5(3) . . ?
C11 C10 H10 118.8 . . ?
C9 C10 H10 118.8 . . ?
C10 C11 C6 115.7(2) . . ?
C10 C11 Pt 129.56(19) . . ?
C6 C11 Pt 114.72(17) . . ?
N2 C12 C13 122.5(2) . . ?
N2 C12 H12 118.7 . . ?
C13 C12 H12 118.7 . . ?
C14 C13 C12 120.5(2) . . ?
C14 C13 H13 119.8 . . ?
C12 C13 H13 119.8 . . ?
C13 C14 C15 119.2(2) . . ?
C13 C14 H14 120.4 . . ?
C15 C14 H14 120.4 . . ?
C14 C15 C20 117.3(2) . . ?
C14 C15 C16 126.7(2) . . ?
C20 C15 C16 115.9(2) . . ?
C17 C16 C15 120.7(2) . . ?
C17 C16 N3 117.5(2) . . ?
C15 C16 N3 121.8(2) . . ?
C18 C17 C16 122.4(2) . . ?
C18 C17 H17 118.8 . . ?
C16 C17 H17 118.8 . . ?
C17 C18 C19 120.1(2) . . ?
C17 C18 H18 119.9 . . ?
C19 C18 H18 119.9 . . ?
O1 C19 C18 123.4(2) . . ?
O1 C19 C20 118.8(2) . . ?
C18 C19 C20 117.8(2) . . ?
N2 C20 C15 122.1(2) . . ?
N2 C20 C19 114.9(2) . . ?
C15 C20 C19 123.0(2) . . ?
O4 C21 C22 105.0(2) . . ?
O4 C21 H21A 110.7 . . ?
C22 C21 H21A 110.7 . . ?
O4 C21 H21B 110.7 . . ?
C22 C21 H21B 110.7 . . ?
H21A C21 H21B 108.8 . . ?
C21 C22 C23 112.6(2) . . ?
C21 C22 H22A 109.1 . . ?
C23 C22 H22A 109.1 . . ?
C21 C22 H22B 109.1 . . ?
C23 C22 H22B 109.1 . . ?
H22A C22 H22B 107.8 . . ?
C24 C23 C22 111.9(2) . . ?
C24 C23 H23A 109.2 . . ?
C22 C23 H23A 109.2 . . ?
C24 C23 H23B 109.2 . . ?
C22 C23 H23B 109.2 . . ?
H23A C23 H23B 107.9 . . ?
C25 C24 C23 114.8(2) . . ?
C25 C24 H24A 108.6 . . ?
C23 C24 H24A 108.6 . . ?
C25 C24 H24B 108.6 . . ?
C23 C24 H24B 108.6 . . ?
H24A C24 H24B 107.5 . . ?
C24 C25 C26 113.0(3) . . ?
C24 C25 H25A 109.0 . . ?
C26 C25 H25A 109.0 . . ?
C24 C25 H25B 109.0 . . ?
C26 C25 H25B 109.0 . . ?
H25A C25 H25B 107.8 . . ?
C25 C26 H26A 109.5 . . ?
C25 C26 H26B 109.5 . . ?
H26A C26 H26B 109.5 . . ?
C25 C26 H26C 109.5 . . ?
H26A C26 H26C 109.5 . . ?
H26B C26 H26C 109.5 . . ?

loop_
_geom_bond_atom_site_label_1
_geom_bond_atom_site_label_2
_geom_bond_distance
_geom_bond_site_symmetry_2
_geom_bond_publ_flag
Pt C11 1.988(2) . ?
Pt N1 1.989(2) . ?
Pt N2 2.028(2) . ?
Pt O1 2.0969(18) . ?
O1 C19 1.289(3) . ?
O2 N3 1.218(3) . ?
O3 N3 1.230(3) . ?
O4 C4 1.364(3) . ?
O4 C21 1.441(3) . ?
N1 C1 1.356(3) . ?
N1 C5 1.360(3) . ?
N2 C12 1.324(3) . ?
N2 C20 1.388(3) . ?
N3 C16 1.446(3) . ?
C1 C2 1.373(4) . ?
C1 H1 0.9500 . ?
C2 C3 1.389(4) . ?
C2 H2 0.9500 . ?
C3 C4 1.387(4) . ?
C3 H3 0.9500 . ?
C4 C5 1.406(3) . ?
C5 C6 1.465(3) . ?
C6 C7 1.401(3) . ?
C6 C11 1.425(3) . ?
C7 C8 1.385(4) . ?
C7 H7 0.9500 . ?
C8 C9 1.375(4) . ?
C8 H8 0.9500 . ?
C9 C10 1.399(4) . ?
C9 H9 0.9500 . ?
C10 C11 1.399(4) . ?
C10 H10 0.9500 . ?
C12 C13 1.399(4) . ?
C12 H12 0.9500 . ?
C13 C14 1.367(4) . ?
C13 H13 0.9500 . ?
C14 C15 1.413(3) . ?
C14 H14 0.9500 . ?
C15 C20 1.418(3) . ?
C15 C16 1.422(3) . ?
C16 C17 1.400(3) . ?
C17 C18 1.369(4) . ?
C17 H17 0.9500 . ?
C18 C19 1.400(3) . ?
C18 H18 0.9500 . ?
C19 C20 1.436(3) . ?
C21 C22 1.514(4) . ?
C21 H21A 0.9900 . ?
C21 H21B 0.9900 . ?
C22 C23 1.528(3) . ?
C22 H22A 0.9900 . ?
C22 H22B 0.9900 . ?
C23 C24 1.522(4) . ?
C23 H23A 0.9900 . ?
C23 H23B 0.9900 . ?
C24 C25 1.505(4) . ?
C24 H24A 0.9900 . ?
C24 H24B 0.9900 . ?
C25 C26 1.519(5) . ?
C25 H25A 0.9900 . ?
C25 H25B 0.9900 . ?
C26 H26A 0.9800 . ?
C26 H26B 0.9800 . ?
C26 H26C 0.9800 . ?

loop_
_geom_torsion_atom_site_label_1
_geom_torsion_atom_site_label_2
_geom_torsion_atom_site_label_3
_geom_torsion_atom_site_label_4
_geom_torsion
_geom_torsion_site_symmetry_1
_geom_torsion_site_symmetry_2
_geom_torsion_site_symmetry_3
_geom_torsion_site_symmetry_4
_geom_torsion_publ_flag
N1 Pt O1 C19 179.02(18) . . . . ?
N2 Pt O1 C19 -2.93(17) . . . . ?
C11 Pt N1 C1 176.7(2) . . . . ?
O1 Pt N1 C1 -2.2(2) . . . . ?
C11 Pt N1 C5 -6.42(19) . . . . ?
O1 Pt N1 C5 174.66(18) . . . . ?
C11 Pt N2 C12 8.2(3) . . . . ?
O1 Pt N2 C12 -172.7(2) . . . . ?
C11 Pt N2 C20 -174.88(16) . . . . ?
O1 Pt N2 C20 4.20(16) . . . . ?
C5 N1 C1 C2 -0.7(4) . . . . ?
Pt N1 C1 C2 176.1(2) . . . . ?
N1 C1 C2 C3 -0.3(5) . . . . ?
C1 C2 C3 C4 0.5(5) . . . . ?
C21 O4 C4 C3 -5.0(4) . . . . ?
C21 O4 C4 C5 175.9(2) . . . . ?
C2 C3 C4 O4 -178.8(3) . . . . ?
C2 C3 C4 C5 0.3(4) . . . . ?
C1 N1 C5 C4 1.5(4) . . . . ?
Pt N1 C5 C4 -175.39(18) . . . . ?
C1 N1 C5 C6 -177.7(2) . . . . ?
Pt N1 C5 C6 5.4(3) . . . . ?
O4 C4 C5 N1 177.9(2) . . . . ?
C3 C4 C5 N1 -1.2(4) . . . . ?
O4 C4 C5 C6 -3.0(4) . . . . ?
C3 C4 C5 C6 177.8(3) . . . . ?
N1 C5 C6 C7 177.5(2) . . . . ?
C4 C5 C6 C7 -1.6(4) . . . . ?
N1 C5 C6 C11 -0.3(3) . . . . ?
C4 C5 C6 C11 -179.4(2) . . . . ?
C11 C6 C7 C8 0.9(4) . . . . ?
C5 C6 C7 C8 -176.7(3) . . . . ?
C6 C7 C8 C9 3.4(5) . . . . ?
C7 C8 C9 C10 -3.2(5) . . . . ?
C8 C9 C10 C11 -1.4(5) . . . . ?
C9 C10 C11 C6 5.5(4) . . . . ?
C9 C10 C11 Pt -177.5(2) . . . . ?
C7 C6 C11 C10 -5.2(4) . . . . ?
C5 C6 C11 C10 172.7(2) . . . . ?
C7 C6 C11 Pt 177.3(2) . . . . ?
C5 C6 C11 Pt -4.8(3) . . . . ?
N1 Pt C11 C10 -171.2(3) . . . . ?
N2 Pt C11 C10 10.7(3) . . . . ?
N1 Pt C11 C6 5.93(18) . . . . ?
N2 Pt C11 C6 -172.20(17) . . . . ?
C20 N2 C12 C13 5.2(4) . . . . ?
Pt N2 C12 C13 -178.0(2) . . . . ?
N2 C12 C13 C14 -1.1(5) . . . . ?
C12 C13 C14 C15 -3.0(4) . . . . ?
C13 C14 C15 C20 2.7(4) . . . . ?
C13 C14 C15 C16 -174.0(3) . . . . ?
C14 C15 C16 C17 174.2(3) . . . . ?
C20 C15 C16 C17 -2.5(4) . . . . ?
C14 C15 C16 N3 -5.8(4) . . . . ?
C20 C15 C16 N3 177.5(2) . . . . ?
O2 N3 C16 C17 171.2(3) . . . . ?
O3 N3 C16 C17 -8.3(4) . . . . ?
O2 N3 C16 C15 -8.8(4) . . . . ?
O3 N3 C16 C15 171.7(3) . . . . ?
C15 C16 C17 C18 2.0(4) . . . . ?
N3 C16 C17 C18 -178.0(2) . . . . ?
C16 C17 C18 C19 0.3(4) . . . . ?
Pt O1 C19 C18 -179.9(2) . . . . ?
Pt O1 C19 C20 1.1(3) . . . . ?
C17 C18 C19 O1 179.2(2) . . . . ?
C17 C18 C19 C20 -1.8(4) . . . . ?
C12 N2 C20 C15 -5.4(3) . . . . ?
Pt N2 C20 C15 177.35(17) . . . . ?
C12 N2 C20 C19 172.4(2) . . . . ?
Pt N2 C20 C19 -4.9(2) . . . . ?
C14 C15 C20 N2 1.5(3) . . . . ?
C16 C15 C20 N2 178.5(2) . . . . ?
C14 C15 C20 C19 -176.1(2) . . . . ?
C16 C15 C20 C19 0.9(3) . . . . ?
O1 C19 C20 N2 2.5(3) . . . . ?
C18 C19 C20 N2 -176.5(2) . . . . ?
O1 C19 C20 C15 -179.8(2) . . . . ?
C18 C19 C20 C15 1.2(4) . . . . ?
C4 O4 C21 C22 -178.0(2) . . . . ?
O4 C21 C22 C23 176.0(2) . . . . ?
C21 C22 C23 C24 -179.1(2) . . . . ?
C22 C23 C24 C25 178.5(3) . . . . ?
C23 C24 C25 C26 179.5(3) . . . . ?
